data_4323255
loop_
_publ_author_name
'Ma K. T. Tin'
'Glenn P. A. Yap'
'Darrin S. Richeson'

_publ_section_title
;
 Transition Metal Complexes of Guanidinate Dianions: Reactions between
 Guanidines and M(NMe2)5 (M = Ta, Nb)
;
_journal_name_full 'Inorganic Chemistry'
_journal_page_first 6728
_journal_page_last 6730
_journal_paper_doi 10.1021/ic980736l
_journal_volume 37
_journal_year 1998
_chemical_formula_sum 'C25 H51 N6 Ta'
_chemical_formula_weight 616.67
_chemical_name_systematic
; 
 ? 
;
_space_group_IT_number 2
_symmetry_cell_setting triclinic
_symmetry_space_group_name_Hall '-P 1'
_symmetry_space_group_name_H-M 'P -1'
_atom_sites_solution_hydrogens geom
_atom_sites_solution_primary direct
_atom_sites_solution_secondary difmap
_audit_creation_method SHELXL-97
_cell_angle_alpha 117.075(1)
_cell_angle_beta 101.744(1)
_cell_angle_gamma 98.507(1)
_cell_formula_units_Z 2
_cell_length_a 9.4155(2)
_cell_length_b 13.3188(2)
_cell_length_c 13.5215(2)
_cell_measurement_reflns_used 'reflections from 60 data frames'
_cell_measurement_temperature 203(2)
_cell_measurement_theta_max 23.50
_cell_measurement_theta_min 1.78
_cell_volume 1420.81(5)
_computing_cell_refinement 'Bruker SMART'
_computing_data_collection 'Bruker SMART'
_computing_data_reduction 'Bruker SHELXTL'
_computing_molecular_graphics 'Bruker SHELXTL'
_computing_publication_material 'Bruker SHELXTL'
_computing_structure_refinement 'SHELXL-97 (Sheldrick, 1997)'
_computing_structure_solution 'SHELXS-97 (Sheldrick, 1990)'
_diffrn_ambient_temperature 203(2)
_diffrn_measured_fraction_theta_full 0.999
_diffrn_measured_fraction_theta_max 0.999
_diffrn_measurement_method 'phi and omega scans'
_diffrn_radiation_monochromator graphite
_diffrn_radiation_source 'fine-focus sealed tube'
_diffrn_radiation_type MoK\a
_diffrn_radiation_wavelength 0.71073
_diffrn_reflns_av_R_equivalents 0.089
_diffrn_reflns_av_sigmaI/netI 0.106
_diffrn_reflns_limit_h_max 12
_diffrn_reflns_limit_h_min -12
_diffrn_reflns_limit_k_max 17
_diffrn_reflns_limit_k_min -15
_diffrn_reflns_limit_l_max 17
_diffrn_reflns_limit_l_min -18
_diffrn_reflns_number 9879
_diffrn_reflns_theta_full 20.91
_diffrn_reflns_theta_max 20.91
_diffrn_reflns_theta_min 1.79
_diffrn_standards_decay_% <1
_diffrn_standards_number '50 standard frames at start and end'
_exptl_absorpt_coefficient_mu 3.890
_exptl_absorpt_correction_T_max 0.694497
_exptl_absorpt_correction_T_min 0.322575
_exptl_absorpt_correction_type multi-scan
_exptl_absorpt_process_details 'Blessing, Acta Cryst. (1995) A51 33-38.'
_exptl_crystal_density_diffrn 1.441
_exptl_crystal_density_method 'not measured'
_exptl_crystal_description block
_exptl_crystal_F_000 632
_exptl_crystal_size_max 0.10
_exptl_crystal_size_mid 0.10
_exptl_crystal_size_min 0.06
_refine_diff_density_max 3.264
_refine_diff_density_min -4.201
_refine_diff_density_rms 1.023
_refine_ls_extinction_method none
_refine_ls_goodness_of_fit_ref 1.006
_refine_ls_hydrogen_treatment mixed
_refine_ls_matrix_type full
_refine_ls_number_parameters 289
_refine_ls_number_reflns 4187
_refine_ls_number_restraints 0
_refine_ls_restrained_S_all 1.006
_refine_ls_R_factor_all 0.1039
_refine_ls_R_factor_gt 0.0737
_refine_ls_shift/su_max 0.040
_refine_ls_shift/su_mean 0.005
_refine_ls_structure_factor_coef Fsqd
_refine_ls_weighting_details 'calc w=1/[\s^2^(Fo^2^)+(0.0400P)^2^+0.0000P] where P=(Fo^2^+2Fc^2^)/3'
_refine_ls_weighting_scheme calc
_refine_ls_wR_factor_gt 0.1039
_refine_ls_wR_factor_ref 0.1834
_reflns_number_gt 4193
_reflns_number_total 4187
_reflns_threshold_expression >2sigma(I)
_cod_data_source_file ic980736l.cif
_cod_data_source_block dr015
_cod_original_cell_volume 1420.81(4)
_cod_database_code 4323255

loop_
_symmetry_equiv_pos_as_xyz
'x, y, z'
'-x, -y, -z'

loop_
_atom_site_label
_atom_site_type_symbol
_atom_site_fract_x
_atom_site_fract_y
_atom_site_fract_z
_atom_site_U_iso_or_equiv
_atom_site_adp_type
_atom_site_occupancy
_atom_site_symmetry_multiplicity
_atom_site_calc_flag
_atom_site_refinement_flags
_atom_site_disorder_assembly
_atom_site_disorder_group
Ta Ta 0.7165(1) 0.3530(1) 0.0853(1) 0.024(1) Uani 1 1 d . . .
N1 N 0.5024(13) 0.3044(10) 0.0852(10) 0.026(3) Uani 1 1 d . . .
N2 N 0.2996(13) 0.1613(10) -0.0828(10) 0.029(3) Uani 1 1 d . . .
N3 N 0.5483(12) 0.2618(9) -0.0799(10) 0.024(3) Uani 1 1 d . . .
N4 N 0.8304(14) 0.2356(10) 0.0512(10) 0.031(3) Uani 1 1 d . . .
N5 N 0.8014(13) 0.4931(10) 0.0776(10) 0.028(3) Uani 1 1 d . . .
N6 N 0.8150(13) 0.4324(9) 0.2548(11) 0.032(3) Uani 1 1 d . . .
C1 C 0.4424(19) 0.4084(13) 0.2683(12) 0.033(4) Uani 1 1 d . . .
H1A H 0.4134 0.4644 0.2456 0.040 Uiso 1 1 calc R . .
H1B H 0.5499 0.4396 0.3130 0.040 Uiso 1 1 calc R . .
C2 C 0.3516(17) 0.3956(13) 0.3444(13) 0.033(4) Uani 1 1 d . . .
H2A H 0.2438 0.3725 0.3025 0.040 Uiso 1 1 calc R . .
H2B H 0.3747 0.4715 0.4155 0.040 Uiso 1 1 calc R . .
C3 C 0.3853(21) 0.3046(14) 0.3778(14) 0.044(4) Uani 1 1 d . . .
H3A H 0.4897 0.3325 0.4285 0.053 Uiso 1 1 calc R . .
H3B H 0.3186 0.2945 0.4214 0.053 Uiso 1 1 calc R . .
C4 C 0.3625(21) 0.1868(14) 0.2695(15) 0.048(5) Uani 1 1 d . . .
H4A H 0.3939 0.1321 0.2934 0.057 Uiso 1 1 calc R . .
H4B H 0.2553 0.1535 0.2242 0.057 Uiso 1 1 calc R . .
C5 C 0.4534(18) 0.2013(13) 0.1940(14) 0.035(4) Uani 1 1 d . . .
H5A H 0.4323 0.1255 0.1231 0.042 Uiso 1 1 calc R . .
H5B H 0.5612 0.2259 0.2365 0.042 Uiso 1 1 calc R . .
C6 C 0.4169(16) 0.2919(12) 0.1598(11) 0.022(3) Uani 1 1 d . . .
H6A H 0.3084 0.2639 0.1149 0.027 Uiso 1 1 calc R . .
C7 C 0.0531(15) 0.0653(12) -0.2253(13) 0.032(4) Uani 1 1 d . . .
H7A H 0.0322 0.1418 -0.1984 0.038 Uiso 1 1 calc R . .
H7B H 0.0224 0.0331 -0.1782 0.038 Uiso 1 1 calc R . .
C8 C -0.0403(18) -0.0176(14) -0.3547(13) 0.041(4) Uani 1 1 d . . .
H8A H -0.0185 0.0185 -0.4009 0.049 Uiso 1 1 calc R . .
H8B H -0.1481 -0.0305 -0.3625 0.049 Uiso 1 1 calc R . .
C9 C -0.0009(19) -0.1377(14) -0.4017(15) 0.048(5) Uani 1 1 d . . .
H9A H -0.0351 -0.1783 -0.3623 0.058 Uiso 1 1 calc R . .
H9B H -0.0542 -0.1871 -0.4855 0.058 Uiso 1 1 calc R . .
C10 C 0.1667(18) -0.1201(13) -0.3813(14) 0.042(4) Uani 1 1 d . . .
H10A H 0.1984 -0.0883 -0.4284 0.051 Uiso 1 1 calc R . .
H10B H 0.1887 -0.1961 -0.4068 0.051 Uiso 1 1 calc R . .
C11 C 0.2570(18) -0.0365(12) -0.2524(13) 0.032(4) Uani 1 1 d . . .
H11A H 0.2322 -0.0716 -0.2061 0.039 Uiso 1 1 calc R . .
H11B H 0.3651 -0.0252 -0.2434 0.039 Uiso 1 1 calc R . .
C12 C 0.2231(15) 0.0817(12) -0.2070(12) 0.025(3) Uani 1 1 d . . .
H12A H 0.2546 0.1189 -0.2509 0.029 Uiso 1 1 calc R . .
C13 C 0.4501(16) 0.2727(13) -0.2604(12) 0.027(4) Uani 1 1 d . . .
H13A H 0.3494 0.2665 -0.2506 0.032 Uiso 1 1 calc R . .
H13B H 0.5039 0.3562 -0.2208 0.032 Uiso 1 1 calc R . .
C14 C 0.4350(19) 0.2184(16) -0.3866(14) 0.046(5) Uani 1 1 d . . .
H14A H 0.3800 0.2589 -0.4193 0.055 Uiso 1 1 calc R . .
H14B H 0.3755 0.1363 -0.4268 0.055 Uiso 1 1 calc R . .
C15 C 0.5889(21) 0.2239(19) -0.4097(15) 0.055(5) Uani 1 1 d . . .
H15A H 0.5740 0.1814 -0.4938 0.066 Uiso 1 1 calc R . .
H15B H 0.6449 0.3057 -0.3780 0.066 Uiso 1 1 calc R . .
C16 C 0.6778(19) 0.1678(16) -0.3503(14) 0.043(4) Uani 1 1 d . . .
H16A H 0.6276 0.0837 -0.3901 0.052 Uiso 1 1 calc R . .
H16B H 0.7793 0.1769 -0.3584 0.052 Uiso 1 1 calc R . .
C17 C 0.6911(16) 0.2220(14) -0.2211(13) 0.032(4) Uani 1 1 d . . .
H17A H 0.7494 0.3046 -0.1795 0.039 Uiso 1 1 calc R . .
H17B H 0.7452 0.1813 -0.1882 0.039 Uiso 1 1 calc R . .
C18 C 0.5357(15) 0.2134(13) -0.2036(12) 0.026(3) Uani 1 1 d . . .
H18A H 0.4798 0.1293 -0.2451 0.031 Uiso 1 1 calc R . .
C19 C 0.4317(16) 0.2325(12) -0.0394(13) 0.025(3) Uani 1 1 d . . .
C20 C 0.7552(20) 0.1084(13) -0.0158(15) 0.046(4) Uani 1 1 d . . .
H20A H 0.6466 0.0956 -0.0358 0.069 Uiso 1 1 calc R . .
H20B H 0.7861 0.0733 0.0312 0.069 Uiso 1 1 calc R . .
H20C H 0.7834 0.0727 -0.0866 0.069 Uiso 1 1 calc R . .
C21 C 0.9934(16) 0.2602(15) 0.0836(15) 0.046(5) Uani 1 1 d . . .
H21A H 1.0385 0.3444 0.1273 0.068 Uiso 1 1 calc R . .
H21B H 1.0240 0.2261 0.0137 0.068 Uiso 1 1 calc R . .
H21C H 1.0268 0.2266 0.1315 0.068 Uiso 1 1 calc R . .
C22 C 0.7161(18) 0.5413(13) 0.0115(14) 0.038(4) Uani 1 1 d . . .
H22A H 0.6132 0.4917 -0.0290 0.057 Uiso 1 1 calc R . .
H22B H 0.7643 0.5433 -0.0448 0.057 Uiso 1 1 calc R . .
H22C H 0.7156 0.6202 0.0655 0.057 Uiso 1 1 calc R . .
C23 C 0.9541(17) 0.5675(15) 0.1373(16) 0.046(5) Uani 1 1 d . . .
H23A H 1.0103 0.5369 0.1805 0.070 Uiso 1 1 calc R . .
H23B H 0.9530 0.6463 0.1909 0.070 Uiso 1 1 calc R . .
H23C H 1.0017 0.5693 0.0807 0.070 Uiso 1 1 calc R . .
C24 C 0.8368(20) 0.5577(13) 0.3420(13) 0.042(4) Uani 1 1 d . . .
H24A H 0.7995 0.5978 0.3020 0.064 Uiso 1 1 calc R . .
H24B H 0.9433 0.5952 0.3843 0.064 Uiso 1 1 calc R . .
H24C H 0.7817 0.5618 0.3964 0.064 Uiso 1 1 calc R . .
C25 C 0.8748(20) 0.3774(15) 0.3232(14) 0.043(4) Uani 1 1 d . . .
H25A H 0.8633 0.2953 0.2703 0.065 Uiso 1 1 calc R . .
H25B H 0.8191 0.3839 0.3778 0.065 Uiso 1 1 calc R . .
H25C H 0.9808 0.4173 0.3657 0.065 Uiso 1 1 calc R . .

loop_
_atom_site_aniso_label
_atom_site_aniso_U_11
_atom_site_aniso_U_22
_atom_site_aniso_U_33
_atom_site_aniso_U_23
_atom_site_aniso_U_13
_atom_site_aniso_U_12
Ta 0.023(1) 0.014(1) 0.034(1) 0.012(1) 0.006(1) 0.009(1)
N1 0.028(7) 0.029(7) 0.024(7) 0.013(6) 0.012(6) 0.016(6)
N2 0.021(7) 0.028(7) 0.031(7) 0.013(6) 0.002(6) 0.004(6)
N3 0.025(7) 0.018(6) 0.040(8) 0.019(6) 0.018(6) 0.010(5)
N4 0.034(7) 0.024(7) 0.030(7) 0.01(6) 0.003(6) 0.018(6)
N5 0.030(7) 0.027(7) 0.031(7) 0.015(6) 0.012(6) 0.012(6)
N6 0.031(7) 0.008(6) 0.057(9) 0.013(6) 0.020(7) 0.010(5)
C1 0.055(10) 0.025(8) 0.025(9) 0.013(7) 0.016(8) 0.017(8)
C2 0.033(9) 0.030(9) 0.029(9) 0.009(8) 0.010(7) 0.008(7)
C3 0.067(12) 0.037(10) 0.035(10) 0.024(9) 0.016(9) 0.014(9)
C4 0.060(12) 0.039(11) 0.062(12) 0.038(10) 0.018(10) 0.015(9)
C5 0.045(10) 0.024(9) 0.053(11) 0.026(8) 0.019(9) 0.022(8)
C6 0.027(8) 0.024(8) 0.021(8) 0.014(7) 0.005(7) 0.015(7)
C7 0.023(8) 0.023(9) 0.047(10) 0.013(8) 0.011(8) 0.014(7)
C8 0.034(9) 0.051(11) 0.035(10) 0.019(9) 0.014(8) 0.013(8)
C9 0.048(11) 0.027(9) 0.044(11) 0.001(8) 0.012(9) 0.002(8)
C10 0.048(10) 0.025(9) 0.045(11) 0.008(8) 0.019(9) 0.015(8)
C11 0.045(10) 0.016(8) 0.044(10) 0.022(8) 0.012(8) 0.015(7)
C12 0.018(7) 0.016(8) 0.025(9) 0.003(7) 0.000(6) 0.000(6)
C13 0.029(8) 0.034(9) 0.043(10) 0.031(8) 0.024(8) 0.019(7)
C14 0.051(11) 0.057(12) 0.045(11) 0.036(10) 0.012(9) 0.029(10)
C15 0.057(12) 0.090(15) 0.043(11) 0.045(11) 0.026(10) 0.037(11)
C16 0.047(10) 0.063(12) 0.047(11) 0.04(10) 0.029(9) 0.029(9)
C17 0.023(8) 0.039(9) 0.050(11) 0.029(8) 0.016(8) 0.022(7)
C18 0.023(8) 0.031(9) 0.028(9) 0.024(7) -0.003(7) 0.006(7)
C19 0.029(9) 0.021(8) 0.038(10) 0.018(7) 0.014(7) 0.024(7)
C20 0.054(11) 0.028(9) 0.058(12) 0.022(9) 0.015(10) 0.019(8)
C21 0.026(9) 0.051(11) 0.056(12) 0.019(9) 0.015(9) 0.027(8)
C22 0.041(9) 0.025(9) 0.064(12) 0.028(9) 0.024(9) 0.024(8)
C23 0.028(9) 0.049(11) 0.065(13) 0.031(10) 0.015(9) 0.008(8)
C24 0.067(12) 0.020(9) 0.033(10) 0.005(8) 0.019(9) 0.015(8)
C25 0.058(11) 0.044(11) 0.032(10) 0.023(9) 0.000(9) 0.031(9)

loop_
_atom_type_symbol
_atom_type_description
_atom_type_scat_dispersion_real
_atom_type_scat_dispersion_imag
_atom_type_scat_source
C C 0.0033 0.0016 'International Tables Vol C Tables 4.2.6.8 and 6.1.1.4'
H H 0.0000 0.0000 'International Tables Vol C Tables 4.2.6.8 and 6.1.1.4'
N N 0.0061 0.0033 'International Tables Vol C Tables 4.2.6.8 and 6.1.1.4'
Ta Ta -0.7052 6.5227 'International Tables Vol C Tables 4.2.6.8 and 6.1.1.4'

loop_
_geom_angle_atom_site_label_1
_geom_angle_atom_site_label_2
_geom_angle_atom_site_label_3
_geom_angle
_geom_angle_site_symmetry_1
_geom_angle_site_symmetry_3
_geom_angle_publ_flag
N4 Ta N6 93.4(5) . . ?
N4 Ta N5 116.1(5) . . ?
N6 Ta N5 92.3(5) . . ?
N4 Ta N1 117.6(5) . . ?
N6 Ta N1 97.7(4) . . ?
N5 Ta N1 124.4(5) . . ?
N4 Ta N3 96.2(4) . . ?
N6 Ta N3 161.6(4) . . ?
N5 Ta N3 97.5(4) . . ?
N1 Ta N3 63.8(4) . . ?
N4 Ta C19 105.3(4) . . ?
N6 Ta C19 130.0(4) . . ?
N5 Ta C19 118.0(4) . . ?
N1 Ta C19 32.6(4) . . ?
N3 Ta C19 31.8(4) . . ?
C19 N1 C6 117.1(11) . . ?
C19 N1 Ta 98.4(8) . . ?
C6 N1 Ta 141.5(9) . . ?
C19 N2 C12 125.1(12) . . ?
C19 N3 C18 123.8(12) . . ?
C19 N3 Ta 95.5(8) . . ?
C18 N3 Ta 139.6(8) . . ?
C21 N4 C20 112.0(12) . . ?
C21 N4 Ta 125.8(10) . . ?
C20 N4 Ta 122.2(10) . . ?
C23 N5 C22 108.9(12) . . ?
C23 N5 Ta 125.7(10) . . ?
C22 N5 Ta 125.4(9) . . ?
C24 N6 C25 106.1(12) . . ?
C24 N6 Ta 127.0(10) . . ?
C25 N6 Ta 126.8(9) . . ?
C6 C1 C2 111.4(12) . . ?
C1 C2 C3 112.1(13) . . ?
C4 C3 C2 111.1(13) . . ?
C5 C4 C3 110.8(13) . . ?
C4 C5 C6 112.2(12) . . ?
N1 C6 C1 111.5(11) . . ?
N1 C6 C5 112.3(11) . . ?
C1 C6 C5 109.9(11) . . ?
C12 C7 C8 111.8(12) . . ?
C7 C8 C9 110.1(13) . . ?
C10 C9 C8 111.1(13) . . ?
C9 C10 C11 111.9(13) . . ?
C12 C11 C10 111.5(12) . . ?
N2 C12 C11 113.2(12) . . ?
N2 C12 C7 107.1(11) . . ?
C11 C12 C7 110.1(11) . . ?
C14 C13 C18 111.8(12) . . ?
C13 C14 C15 112.6(14) . . ?
C16 C15 C14 108.3(13) . . ?
C17 C16 C15 112.7(13) . . ?
C16 C17 C18 111.0(12) . . ?
N3 C18 C17 111.0(11) . . ?
N3 C18 C13 113.4(11) . . ?
C17 C18 C13 108.7(11) . . ?
N2 C19 N3 137.7(14) . . ?
N2 C19 N1 121.5(12) . . ?
N3 C19 N1 100.6(11) . . ?
N2 C19 Ta 164.6(11) . . ?
N3 C19 Ta 52.7(7) . . ?
N1 C19 Ta 49.0(6) . . ?

loop_
_geom_bond_atom_site_label_1
_geom_bond_atom_site_label_2
_geom_bond_distance
_geom_bond_site_symmetry_2
_geom_bond_publ_flag
Ta N4 1.963(11) . ?
Ta N6 1.967(13) . ?
Ta N5 1.976(11) . ?
Ta N1 2.023(11) . ?
Ta N3 2.120(12) . ?
Ta C19 2.65(2) . ?
N1 C19 1.44(2) . ?
N1 C6 1.46(2) . ?
N2 C19 1.28(2) . ?
N2 C12 1.46(2) . ?
N3 C19 1.40(2) . ?
N3 C18 1.46(2) . ?
N4 C21 1.45(2) . ?
N4 C20 1.48(2) . ?
N5 C23 1.44(2) . ?
N5 C22 1.50(2) . ?
N6 C24 1.49(2) . ?
N6 C25 1.49(2) . ?
C1 C6 1.51(2) . ?
C1 C2 1.51(2) . ?
C2 C3 1.52(2) . ?
C3 C4 1.53(2) . ?
C4 C5 1.52(2) . ?
C5 C6 1.53(2) . ?
C7 C12 1.54(2) . ?
C7 C8 1.54(2) . ?
C8 C9 1.56(2) . ?
C9 C10 1.51(2) . ?
C10 C11 1.53(2) . ?
C11 C12 1.52(2) . ?
C13 C14 1.48(2) . ?
C13 C18 1.53(2) . ?
C14 C15 1.54(2) . ?
C15 C16 1.54(2) . ?
C16 C17 1.52(2) . ?
C17 C18 1.53(2) . ?

loop_
_cod_related_entry_id
_cod_related_entry_database
_cod_related_entry_code
1 ChemSpider 30661135
